data_7021025
loop_
_publ_author_name
'Maekawa, Masahiko'
'Miyazaki, Takeshi'
'Sugimoto, Kunihisa'
'Okubo, Takashi'
'Kuroda-Sowa, Takayoshi'
'Munakata, Megumu'
'Kitagawa, Susumu'

_publ_section_title
;
 Structural diversity among copper(i) ethylene adducts of
 3,6-bis(2-pyridyl)-1,2,4,5-tetrazine.
;
_journal_issue 12
_journal_name_full 'Dalton transactions (Cambridge, England : 2003)'
_journal_page_first 4258
_journal_page_last 4266
_journal_paper_doi 10.1039/c2dt32649c
_journal_volume 42
_journal_year 2013
_chemical_formula_moiety 'C54 H48 Cl4 Cu4 N24 O18'
_chemical_formula_sum 'C54 H48 Cl4 Cu4 N24 O18'
_chemical_formula_weight 1717.12
_chemical_name_systematic
;
?
;
_space_group_IT_number 15
_symmetry_cell_setting monoclinic
_symmetry_Int_Tables_number 15
_symmetry_space_group_name_Hall '-C 2yc'
_symmetry_space_group_name_H-M 'C 1 2/c 1'
_atom_sites_solution_hydrogens geom
_atom_sites_solution_primary direct
_atom_sites_solution_secondary difmap
_audit_creation_method SHELXL-97
_cell_angle_alpha 90.00
_cell_angle_beta 122.153(3)
_cell_angle_gamma 90.00
_cell_formula_units_Z 4
_cell_length_a 22.759(7)
_cell_length_b 17.873(5)
_cell_length_c 19.267(6)
_cell_measurement_reflns_used 8410
_cell_measurement_temperature 120(2)
_cell_measurement_theta_max 27.5
_cell_measurement_theta_min 3.0
_cell_volume 6635(3)
_computing_cell_refinement CrystalClear
_computing_data_collection CrystalClear
_computing_data_reduction CrystalClear
_computing_molecular_graphics 'Mercury CSD 3.0'
_computing_publication_material 'WinGX 1.8'
_computing_structure_refinement 'SHELXL-97 (Sheldrick, 2008)'
_diffrn_ambient_temperature 120(2)
_diffrn_detector_area_resol_mean 7.31
_diffrn_measured_fraction_theta_full 0.994
_diffrn_measured_fraction_theta_max 0.994
_diffrn_measurement_device_type 'Rigaku Mercury'
_diffrn_measurement_method \w
_diffrn_radiation_type 'Mo K\a'
_diffrn_radiation_wavelength 0.71070
_diffrn_reflns_av_R_equivalents 0.0358
_diffrn_reflns_av_sigmaI/netI 0.0378
_diffrn_reflns_limit_h_max 29
_diffrn_reflns_limit_h_min -20
_diffrn_reflns_limit_k_max 23
_diffrn_reflns_limit_k_min -23
_diffrn_reflns_limit_l_max 24
_diffrn_reflns_limit_l_min -24
_diffrn_reflns_number 25761
_diffrn_reflns_theta_full 27.48
_diffrn_reflns_theta_max 27.48
_diffrn_reflns_theta_min 3.03
_exptl_absorpt_coefficient_mu 1.515
_exptl_absorpt_correction_T_max 0.8632
_exptl_absorpt_correction_T_min 0.6592
_exptl_absorpt_correction_type multi-scan
_exptl_absorpt_process_details 'Jacobson, R. (1998) Private communication'
_exptl_crystal_colour brown
_exptl_crystal_density_diffrn 1.719
_exptl_crystal_density_method 'not measured'
_exptl_crystal_description needle
_exptl_crystal_F_000 3472
_exptl_crystal_size_max 0.30
_exptl_crystal_size_mid 0.10
_exptl_crystal_size_min 0.10
_refine_diff_density_max 1.774
_refine_diff_density_min -1.174
_refine_diff_density_rms 0.106
_refine_ls_extinction_method none
_refine_ls_goodness_of_fit_ref 1.094
_refine_ls_hydrogen_treatment constr
_refine_ls_matrix_type full
_refine_ls_number_parameters 470
_refine_ls_number_reflns 7575
_refine_ls_number_restraints 20
_refine_ls_restrained_S_all 1.097
_refine_ls_R_factor_all 0.0801
_refine_ls_R_factor_gt 0.0625
_refine_ls_shift/su_max 0.000
_refine_ls_shift/su_mean 0.000
_refine_ls_structure_factor_coef Fsqd
_refine_ls_weighting_details 'calc w=1/[\s^2^(Fo^2^)+(0.0548P)^2^+50.4629P] where P=(Fo^2^+2Fc^2^)/3'
_refine_ls_weighting_scheme calc
_refine_ls_wR_factor_gt 0.1357
_refine_ls_wR_factor_ref 0.1436
_reflns_number_gt 6374
_reflns_number_total 7575
_reflns_threshold_expression >2\s(I)
_cod_data_source_file c2dt32649c.txt
_cod_data_source_block '[Cu4(4,5-H2bptz)4](ClO4)4.2Me2CO'
_cod_database_code 7021025

loop_
_symmetry_equiv_pos_as_xyz
'x, y, z'
'-x, y, -z+1/2'
'x+1/2, y+1/2, z'
'-x+1/2, y+1/2, -z+1/2'
'-x, -y, -z'
'x, -y, z-1/2'
'-x+1/2, -y+1/2, -z'
'x+1/2, -y+1/2, z-1/2'

loop_
_atom_site_label
_atom_site_type_symbol
_atom_site_fract_x
_atom_site_fract_y
_atom_site_fract_z
_atom_site_U_iso_or_equiv
_atom_site_adp_type
_atom_site_occupancy
_atom_site_symmetry_multiplicity
_atom_site_calc_flag
_atom_site_refinement_flags
_atom_site_disorder_assembly
_atom_site_disorder_group
C1 C -0.0520(2) 0.8913(2) 0.3022(3) 0.0268(10) Uani 1 1 d . . .
H1 H -0.0049 0.9012 0.3432 0.032 Uiso 1 1 calc R . .
C2 C -0.1025(2) 0.9413(2) 0.2921(3) 0.0301(10) Uani 1 1 d . . .
H2 H -0.0903 0.9836 0.3269 0.036 Uiso 1 1 calc R . .
C3 C -0.1703(2) 0.9288(2) 0.2313(3) 0.0288(10) Uani 1 1 d . . .
H3 H -0.2055 0.9631 0.2226 0.035 Uiso 1 1 calc R . .
C4 C -0.1870(2) 0.8656(2) 0.1826(3) 0.0231(9) Uani 1 1 d . . .
H4 H -0.2336 0.8559 0.1400 0.028 Uiso 1 1 calc R . .
C5 C -0.1342(2) 0.8167(2) 0.1975(2) 0.0184(8) Uani 1 1 d . . .
C6 C -0.14603(19) 0.7465(2) 0.1511(2) 0.0162(8) Uani 1 1 d . . .
C7 C -0.15382(19) 0.6174(2) 0.0727(2) 0.0137(7) Uani 1 1 d . . .
C8 C -0.15030(19) 0.5475(2) 0.0342(2) 0.0144(7) Uani 1 1 d . . .
C9 C -0.2086(2) 0.5046(2) -0.0173(2) 0.0186(8) Uani 1 1 d . . .
H9 H -0.2533 0.5201 -0.0306 0.022 Uiso 1 1 calc R . .
C10 C -0.1998(2) 0.4386(2) -0.0488(3) 0.0233(9) Uani 1 1 d . . .
H10 H -0.2387 0.4083 -0.0848 0.028 Uiso 1 1 calc R . .
C11 C -0.1344(2) 0.4177(2) -0.0274(3) 0.0228(9) Uani 1 1 d . . .
H11 H -0.1272 0.3721 -0.0471 0.027 Uiso 1 1 calc R . .
C12 C -0.0787(2) 0.4635(2) 0.0233(3) 0.0205(8) Uani 1 1 d . . .
H12 H -0.0337 0.4489 0.0370 0.025 Uiso 1 1 calc R . .
C13 C 0.0401(2) 0.7280(2) 0.0800(3) 0.0270(9) Uani 1 1 d . . .
H13 H -0.0071 0.7380 0.0394 0.032 Uiso 1 1 calc R . .
C14 C 0.0907(3) 0.7782(3) 0.0901(3) 0.0324(11) Uani 1 1 d . . .
H14 H 0.0785 0.8214 0.0564 0.039 Uiso 1 1 calc R . .
C15 C 0.1591(3) 0.7641(3) 0.1500(3) 0.0333(11) Uani 1 1 d . . .
H15 H 0.1943 0.7985 0.1590 0.040 Uiso 1 1 calc R . .
C16 C 0.1763(2) 0.7000(3) 0.1967(3) 0.0273(10) Uani 1 1 d . . .
H16 H 0.2233 0.6889 0.2373 0.033 Uiso 1 1 calc R . .
C17 C 0.1228(2) 0.6516(2) 0.1827(3) 0.0211(9) Uani 1 1 d . . .
C18 C 0.1352(2) 0.5813(2) 0.2289(3) 0.0184(8) Uani 1 1 d . . .
C19 C 0.1415(2) 0.4511(2) 0.3042(2) 0.0197(8) Uani 1 1 d . . .
C20 C 0.1371(2) 0.3798(2) 0.3405(2) 0.0229(9) Uani 1 1 d . . .
C21 C 0.1908(3) 0.3286(3) 0.3788(3) 0.0354(12) Uani 1 1 d . . .
H21 H 0.2346 0.3389 0.3860 0.042 Uiso 1 1 calc R . .
C22 C 0.1793(3) 0.2620(3) 0.4065(3) 0.0432(14) Uani 1 1 d . . .
H22 H 0.2148 0.2251 0.4305 0.052 Uiso 1 1 calc R . .
C23 C 0.1170(3) 0.2493(3) 0.3992(3) 0.0415(14) Uani 1 1 d . . .
H23 H 0.1089 0.2044 0.4192 0.050 Uiso 1 1 calc R . .
C24 C 0.0661(3) 0.3036(2) 0.3621(3) 0.0300(10) Uani 1 1 d . . .
H24 H 0.0230 0.2954 0.3577 0.036 Uiso 1 1 calc R . .
C25 C 0.0695(3) 0.1405(5) 0.2270(4) 0.067(2) Uani 1 1 d . . .
H25A H 0.0888 0.1164 0.2805 0.101 Uiso 1 1 calc R . .
H25B H 0.0250 0.1172 0.1873 0.101 Uiso 1 1 calc R . .
H25C H 0.0625 0.1939 0.2318 0.101 Uiso 1 1 calc R . .
C26 C 0.1185(2) 0.1314(2) 0.1988(3) 0.0314(11) Uani 1 1 d . . .
C27 C 0.0903(4) 0.1409(3) 0.1100(4) 0.0564(17) Uani 1 1 d . . .
H27A H 0.1283 0.1385 0.1002 0.085 Uiso 1 1 calc R . .
H27B H 0.0671 0.1896 0.0919 0.085 Uiso 1 1 calc R . .
H27C H 0.0568 0.1010 0.0793 0.085 Uiso 1 1 calc R . .
N1 N -0.06693(17) 0.82978(19) 0.2564(2) 0.0192(7) Uani 1 1 d . . .
N2 N -0.08814(16) 0.71272(17) 0.16456(19) 0.0139(6) Uani 1 1 d . . .
N3 N -0.2122(2) 0.7148(2) 0.0992(3) 0.0318(9) Uani 1 1 d . . .
H3A H -0.2497 0.7350 0.0938 0.038 Uiso 0.50 1 calc PR . .
N4 N -0.2159(2) 0.6501(2) 0.0569(3) 0.0343(9) Uani 1 1 d . . .
H3B H -0.2563 0.6301 0.0210 0.041 Uiso 0.50 1 calc PR . .
N5 N -0.09209(16) 0.64794(17) 0.12641(19) 0.0140(6) Uani 1 1 d . . .
N6 N -0.08580(16) 0.52770(18) 0.0538(2) 0.0155(6) Uani 1 1 d . . .
N7 N 0.05559(18) 0.66605(19) 0.1257(2) 0.0201(7) Uani 1 1 d . . .
N8 N 0.07725(16) 0.55078(19) 0.2188(2) 0.0164(7) Uani 1 1 d . . .
N9 N 0.2010(2) 0.5481(3) 0.2795(3) 0.0418(11) Uani 1 1 d . . .
H9A H 0.2387 0.5686 0.2856 0.050 Uiso 0.50 1 calc PR . .
N10 N 0.2044(2) 0.4818(3) 0.3197(3) 0.0397(11) Uani 1 1 d . . .
H9B H 0.2443 0.4599 0.3535 0.048 Uiso 0.50 1 calc PR . .
N11 N 0.08053(16) 0.48497(19) 0.2553(2) 0.0167(7) Uani 1 1 d . . .
N12 N 0.07500(19) 0.36724(19) 0.3319(2) 0.0226(8) Uani 1 1 d . . .
O1 O 0.13842(16) 0.68670(17) 0.56518(19) 0.0263(7) Uani 1 1 d . . .
O2 O 0.06061(19) 0.6617(2) 0.6068(3) 0.0498(11) Uani 1 1 d . . .
O3 O 0.1764(2) 0.6900(2) 0.7046(2) 0.0469(10) Uani 1 1 d . . .
O4 O 0.1483(2) 0.5756(2) 0.6356(2) 0.0459(10) Uani 1 1 d . . .
O9 O 0.17877(17) 0.11566(19) 0.2466(3) 0.0405(9) Uani 1 1 d . . .
Cu1 Cu 0.0000 0.75999(4) 0.2500 0.01664(16) Uani 1 2 d S . .
Cu2 Cu -0.01121(2) 0.59780(3) 0.13302(3) 0.01664(13) Uani 1 1 d . . .
Cu3 Cu 0.0000 0.43744(4) 0.2500 0.01838(17) Uani 1 2 d S . .
Cl1 Cl 0.13052(5) 0.65320(6) 0.62821(6) 0.0208(2) Uani 1 1 d . . .
Cl2A Cl 0.1188(3) 0.0275(4) 0.4804(4) 0.0266(4) Uani 0.585(5) 1 d PD A 1
O5A O 0.1285(4) 0.0418(4) 0.5581(4) 0.0656(11) Uani 0.585(5) 1 d PD A 1
O6A O 0.1418(4) -0.0454(4) 0.4788(5) 0.0656(11) Uani 0.585(5) 1 d PD A 1
O7A O 0.0488(3) 0.0363(4) 0.4195(5) 0.0656(11) Uani 0.585(5) 1 d PD A 1
O8A O 0.1607(3) 0.0799(4) 0.4712(5) 0.0656(11) Uani 0.585(5) 1 d PD A 1
Cl2B Cl 0.1158(5) 0.0252(5) 0.4730(6) 0.0266(4) Uani 0.415(5) 1 d PD A 2
O5B O 0.1452(5) 0.0854(5) 0.5292(6) 0.0656(11) Uani 0.415(5) 1 d PD A 2
O6B O 0.1561(5) -0.0396(5) 0.5104(7) 0.0656(11) Uani 0.415(5) 1 d PD A 2
O7B O 0.0467(4) 0.0142(6) 0.4501(7) 0.0656(11) Uani 0.415(5) 1 d PD A 2
O8B O 0.1185(5) 0.0442(6) 0.4040(5) 0.0656(11) Uani 0.415(5) 1 d PD A 2

loop_
_atom_site_aniso_label
_atom_site_aniso_U_11
_atom_site_aniso_U_22
_atom_site_aniso_U_33
_atom_site_aniso_U_23
_atom_site_aniso_U_13
_atom_site_aniso_U_12
C1 0.027(2) 0.019(2) 0.027(2) -0.0050(17) 0.0092(19) 0.0014(17)
C2 0.033(2) 0.018(2) 0.032(2) -0.0043(18) 0.013(2) 0.0071(18)
C3 0.029(2) 0.020(2) 0.036(3) -0.0037(19) 0.017(2) 0.0085(18)
C4 0.0180(19) 0.022(2) 0.025(2) -0.0004(17) 0.0091(17) 0.0052(16)
C5 0.022(2) 0.0153(18) 0.018(2) 0.0001(15) 0.0106(17) 0.0005(15)
C6 0.0136(17) 0.0174(18) 0.0168(19) 0.0009(15) 0.0077(15) 0.0022(14)
C7 0.0139(17) 0.0131(17) 0.0144(18) 0.0028(14) 0.0077(15) -0.0006(13)
C8 0.0160(18) 0.0148(17) 0.0134(18) 0.0028(14) 0.0085(15) 0.0003(14)
C9 0.0169(18) 0.022(2) 0.0173(19) 0.0007(16) 0.0090(16) -0.0010(15)
C10 0.028(2) 0.022(2) 0.020(2) -0.0041(17) 0.0125(18) -0.0094(17)
C11 0.037(2) 0.0156(19) 0.022(2) -0.0038(16) 0.020(2) -0.0029(17)
C12 0.023(2) 0.020(2) 0.021(2) -0.0003(16) 0.0132(17) 0.0004(16)
C13 0.032(2) 0.025(2) 0.031(2) -0.0017(19) 0.022(2) -0.0047(19)
C14 0.047(3) 0.029(2) 0.036(3) -0.003(2) 0.032(2) -0.012(2)
C15 0.039(3) 0.034(3) 0.041(3) -0.015(2) 0.030(2) -0.021(2)
C16 0.024(2) 0.037(3) 0.029(2) -0.014(2) 0.020(2) -0.0126(19)
C17 0.0202(19) 0.027(2) 0.024(2) -0.0120(17) 0.0168(18) -0.0067(17)
C18 0.0144(17) 0.023(2) 0.022(2) -0.0112(16) 0.0128(16) -0.0054(15)
C19 0.0177(19) 0.026(2) 0.0130(18) -0.0040(16) 0.0067(16) 0.0066(16)
C20 0.028(2) 0.026(2) 0.0134(19) -0.0030(16) 0.0100(17) 0.0115(17)
C21 0.035(3) 0.042(3) 0.020(2) 0.000(2) 0.009(2) 0.022(2)
C22 0.060(4) 0.032(3) 0.027(3) 0.008(2) 0.016(3) 0.031(3)
C23 0.071(4) 0.022(2) 0.028(3) 0.005(2) 0.024(3) 0.015(2)
C24 0.041(3) 0.021(2) 0.026(2) 0.0017(18) 0.017(2) 0.0045(19)
C25 0.028(3) 0.099(6) 0.066(4) -0.042(4) 0.019(3) 0.003(3)
C26 0.023(2) 0.015(2) 0.048(3) -0.006(2) 0.014(2) 0.0010(17)
C27 0.062(4) 0.033(3) 0.055(4) 0.006(3) 0.018(3) -0.013(3)
N1 0.0189(16) 0.0160(16) 0.0201(17) -0.0013(13) 0.0085(14) 0.0016(13)
N2 0.0145(15) 0.0118(15) 0.0144(15) 0.0005(12) 0.0071(13) -0.0004(12)
N3 0.0261(19) 0.032(2) 0.035(2) -0.0011(18) 0.0150(18) 0.0045(17)
N4 0.026(2) 0.029(2) 0.041(2) -0.0041(18) 0.0140(19) -0.0014(17)
N5 0.0139(15) 0.0141(15) 0.0156(15) 0.0008(12) 0.0090(13) -0.0004(12)
N6 0.0158(15) 0.0162(16) 0.0169(16) 0.0019(13) 0.0103(14) 0.0013(12)
N7 0.0210(17) 0.0217(17) 0.0224(18) -0.0061(14) 0.0148(15) -0.0061(14)
N8 0.0130(15) 0.0206(16) 0.0164(16) -0.0046(13) 0.0084(13) -0.0007(13)
N9 0.026(2) 0.047(3) 0.050(3) -0.010(2) 0.019(2) -0.0034(19)
N10 0.026(2) 0.054(3) 0.034(2) -0.006(2) 0.0128(19) 0.004(2)
N11 0.0144(15) 0.0200(17) 0.0151(16) -0.0032(13) 0.0074(13) 0.0005(13)
N12 0.0304(19) 0.0169(17) 0.0192(17) -0.0005(14) 0.0123(16) 0.0055(15)
O1 0.0288(16) 0.0277(16) 0.0260(16) 0.0046(13) 0.0171(14) 0.0019(13)
O2 0.0297(19) 0.060(3) 0.068(3) 0.016(2) 0.031(2) 0.0032(18)
O3 0.053(2) 0.056(2) 0.0233(18) -0.0161(17) 0.0146(17) -0.016(2)
O4 0.081(3) 0.0257(18) 0.038(2) 0.0088(16) 0.036(2) 0.0140(18)
O9 0.0223(16) 0.0314(19) 0.066(3) 0.0121(17) 0.0220(18) 0.0052(14)
Cu1 0.0120(3) 0.0143(3) 0.0194(3) 0.000 0.0055(3) 0.000
Cu2 0.0111(2) 0.0173(2) 0.0210(3) -0.00140(19) 0.0082(2) -0.00082(18)
Cu3 0.0154(3) 0.0154(3) 0.0227(4) 0.000 0.0091(3) 0.000
Cl1 0.0220(5) 0.0212(5) 0.0195(5) -0.0016(4) 0.0112(4) 0.0001(4)
Cl2A 0.0183(7) 0.0246(6) 0.0304(11) -0.0005(7) 0.0085(8) 0.0051(5)
O5A 0.0408(17) 0.0507(19) 0.094(3) 0.0090(19) 0.0277(19) 0.0100(14)
O6A 0.0408(17) 0.0507(19) 0.094(3) 0.0090(19) 0.0277(19) 0.0100(14)
O7A 0.0408(17) 0.0507(19) 0.094(3) 0.0090(19) 0.0277(19) 0.0100(14)
O8A 0.0408(17) 0.0507(19) 0.094(3) 0.0090(19) 0.0277(19) 0.0100(14)
Cl2B 0.0183(7) 0.0246(6) 0.0304(11) -0.0005(7) 0.0085(8) 0.0051(5)
O5B 0.0408(17) 0.0507(19) 0.094(3) 0.0090(19) 0.0277(19) 0.0100(14)
O6B 0.0408(17) 0.0507(19) 0.094(3) 0.0090(19) 0.0277(19) 0.0100(14)
O7B 0.0408(17) 0.0507(19) 0.094(3) 0.0090(19) 0.0277(19) 0.0100(14)
O8B 0.0408(17) 0.0507(19) 0.094(3) 0.0090(19) 0.0277(19) 0.0100(14)

loop_
_atom_type_symbol
_atom_type_description
_atom_type_scat_dispersion_real
_atom_type_scat_dispersion_imag
_atom_type_scat_source
C C 0.0033 0.0016 'International Tables Vol C Tables 4.2.6.8 and 6.1.1.4'
H H 0.0000 0.0000 'International Tables Vol C Tables 4.2.6.8 and 6.1.1.4'
N N 0.0061 0.0033 'International Tables Vol C Tables 4.2.6.8 and 6.1.1.4'
O O 0.0106 0.0060 'International Tables Vol C Tables 4.2.6.8 and 6.1.1.4'
Cu Cu 0.3201 1.2651 'International Tables Vol C Tables 4.2.6.8 and 6.1.1.4'
Cl Cl 0.1484 0.1585 'International Tables Vol C Tables 4.2.6.8 and 6.1.1.4'

loop_
_geom_angle_atom_site_label_1
_geom_angle_atom_site_label_2
_geom_angle_atom_site_label_3
_geom_angle
_geom_angle_site_symmetry_1
_geom_angle_site_symmetry_3
N1 C1 C2 122.5(4) . .
N1 C1 H1 118.7 . .
C2 C1 H1 118.7 . .
C3 C2 C1 119.2(4) . .
C3 C2 H2 120.4 . .
C1 C2 H2 120.4 . .
C2 C3 C4 119.3(4) . .
C2 C3 H3 120.4 . .
C4 C3 H3 120.4 . .
C3 C4 C5 118.6(4) . .
C3 C4 H4 120.7 . .
C5 C4 H4 120.7 . .
N1 C5 C4 122.2(4) . .
N1 C5 C6 114.4(3) . .
C4 C5 C6 123.4(4) . .
N2 C6 N3 121.7(4) . .
N2 C6 C5 114.8(3) . .
N3 C6 C5 123.5(3) . .
N5 C7 N4 121.2(3) . .
N5 C7 C8 114.7(3) . .
N4 C7 C8 124.1(3) . .
N6 C8 C9 122.5(4) . .
N6 C8 C7 114.9(3) . .
C9 C8 C7 122.6(3) . .
C8 C9 C10 118.5(4) . .
C8 C9 H9 120.8 . .
C10 C9 H9 120.8 . .
C11 C10 C9 119.0(4) . .
C11 C10 H10 120.5 . .
C9 C10 H10 120.5 . .
C10 C11 C12 119.5(4) . .
C10 C11 H11 120.3 . .
C12 C11 H11 120.3 . .
N6 C12 C11 122.6(4) . .
N6 C12 H12 118.7 . .
C11 C12 H12 118.7 . .
N7 C13 C14 122.2(5) . .
N7 C13 H13 118.9 . .
C14 C13 H13 118.9 . .
C15 C14 C13 118.8(5) . .
C15 C14 H14 120.6 . .
C13 C14 H14 120.6 . .
C16 C15 C14 119.9(4) . .
C16 C15 H15 120.0 . .
C14 C15 H15 120.0 . .
C15 C16 C17 118.2(4) . .
C15 C16 H16 120.9 . .
C17 C16 H16 120.9 . .
N7 C17 C16 122.2(4) . .
N7 C17 C18 115.0(3) . .
C16 C17 C18 122.9(4) . .
N8 C18 N9 122.0(4) . .
N8 C18 C17 113.6(3) . .
N9 C18 C17 124.4(4) . .
N11 C19 N10 122.0(4) . .
N11 C19 C20 114.5(4) . .
N10 C19 C20 123.4(4) . .
N12 C20 C21 121.6(5) . .
N12 C20 C19 114.5(3) . .
C21 C20 C19 123.9(4) . .
C22 C21 C20 118.8(5) . .
C22 C21 H21 120.6 . .
C20 C21 H21 120.6 . .
C23 C22 C21 120.0(5) . .
C23 C22 H22 120.0 . .
C21 C22 H22 120.0 . .
C22 C23 C24 118.3(5) . .
C22 C23 H23 120.8 . .
C24 C23 H23 120.8 . .
N12 C24 C23 122.8(5) . .
N12 C24 H24 118.6 . .
C23 C24 H24 118.6 . .
C26 C25 H25A 109.5 . .
C26 C25 H25B 109.5 . .
H25A C25 H25B 109.5 . .
C26 C25 H25C 109.5 . .
H25A C25 H25C 109.5 . .
H25B C25 H25C 109.5 . .
O9 C26 C27 121.6(5) . .
O9 C26 C25 120.9(5) . .
C27 C26 C25 117.5(5) . .
C26 C27 H27A 109.5 . .
C26 C27 H27B 109.5 . .
H27A C27 H27B 109.5 . .
C26 C27 H27C 109.5 . .
H27A C27 H27C 109.5 . .
H27B C27 H27C 109.5 . .
C1 N1 C5 118.2(4) . .
C1 N1 Cu1 127.8(3) . .
C5 N1 Cu1 113.2(3) . .
C6 N2 N5 120.4(3) . .
C6 N2 Cu1 115.1(3) . .
N5 N2 Cu1 124.2(2) . .
N4 N3 C6 117.2(4) . .
N4 N3 H3A 121.4 . .
C6 N3 H3A 121.4 . .
N3 N4 C7 118.6(4) . .
N3 N4 H3B 120.7 . .
C7 N4 H3B 120.7 . .
C7 N5 N2 120.6(3) . .
C7 N5 Cu2 114.9(3) . .
N2 N5 Cu2 124.1(2) . .
C12 N6 C8 117.9(3) . .
C12 N6 Cu2 128.2(3) . .
C8 N6 Cu2 113.7(3) . .
C13 N7 C17 118.7(4) . .
C13 N7 Cu2 127.1(3) . .
C17 N7 Cu2 113.5(3) . .
C18 N8 N11 120.0(3) . .
C18 N8 Cu2 115.5(3) . .
N11 N8 Cu2 123.5(2) . .
N10 N9 C18 117.7(4) . .
N10 N9 H9A 121.2 . .
C18 N9 H9A 121.2 . .
N9 N10 C19 117.6(4) . .
N9 N10 H9B 121.2 . .
C19 N10 H9B 121.2 . .
C19 N11 N8 120.6(3) . .
C19 N11 Cu3 115.4(3) . .
N8 N11 Cu3 123.7(2) . .
C24 N12 C20 118.5(4) . .
C24 N12 Cu3 127.1(3) . .
C20 N12 Cu3 112.6(3) . .
N2 Cu1 N2 129.57(18) . 2
N2 Cu1 N1 132.36(13) . 2
N2 Cu1 N1 81.46(13) 2 2
N2 Cu1 N1 81.46(13) . .
N2 Cu1 N1 132.36(13) 2 .
N1 Cu1 N1 103.9(2) 2 .
N8 Cu2 N5 137.46(13) . .
N8 Cu2 N6 116.19(13) . .
N5 Cu2 N6 81.54(13) . .
N8 Cu2 N7 81.15(14) . .
N5 Cu2 N7 115.49(14) . .
N6 Cu2 N7 133.67(14) . .
N11 Cu3 N11 128.97(19) . 2
N11 Cu3 N12 132.91(14) . 2
N11 Cu3 N12 81.50(15) 2 2
N11 Cu3 N12 81.50(15) . .
N11 Cu3 N12 132.91(14) 2 .
N12 Cu3 N12 103.6(2) 2 .
O2 Cl1 O4 110.3(3) . .
O2 Cl1 O3 109.8(3) . .
O4 Cl1 O3 109.3(3) . .
O2 Cl1 O1 109.4(2) . .
O4 Cl1 O1 109.2(2) . .
O3 Cl1 O1 108.9(2) . .
O7A Cl2A O6A 110.9(6) . .
O7A Cl2A O8A 111.3(6) . .
O6A Cl2A O8A 109.1(6) . .
O7A Cl2A O5A 109.5(6) . .
O6A Cl2A O5A 109.8(6) . .
O8A Cl2A O5A 106.1(6) . .
O7B Cl2B O8B 110.0(7) . .
O7B Cl2B O6B 111.0(7) . .
O8B Cl2B O6B 109.7(7) . .
O7B Cl2B O5B 109.9(7) . .
O8B Cl2B O5B 107.5(7) . .
O6B Cl2B O5B 108.6(7) . .

loop_
_geom_bond_atom_site_label_1
_geom_bond_atom_site_label_2
_geom_bond_distance
_geom_bond_site_symmetry_2
C1 N1 1.335(5) .
C1 C2 1.386(6) .
C1 H1 0.9500 .
C2 C3 1.372(7) .
C2 H2 0.9500 .
C3 C4 1.386(6) .
C3 H3 0.9500 .
C4 C5 1.387(5) .
C4 H4 0.9500 .
C5 N1 1.355(5) .
C5 C6 1.480(5) .
C6 N2 1.343(5) .
C6 N3 1.409(5) .
C7 N5 1.339(5) .
C7 N4 1.404(5) .
C7 C8 1.478(5) .
C8 N6 1.353(5) .
C8 C9 1.389(5) .
C9 C10 1.390(6) .
C9 H9 0.9500 .
C10 C11 1.369(6) .
C10 H10 0.9500 .
C11 C12 1.383(6) .
C11 H11 0.9500 .
C12 N6 1.337(5) .
C12 H12 0.9500 .
C13 N7 1.339(6) .
C13 C14 1.390(6) .
C13 H13 0.9500 .
C14 C15 1.381(7) .
C14 H14 0.9500 .
C15 C16 1.379(7) .
C15 H15 0.9500 .
C16 C17 1.397(6) .
C16 H16 0.9500 .
C17 N7 1.351(5) .
C17 C18 1.479(6) .
C18 N8 1.342(5) .
C18 N9 1.411(6) .
C19 N11 1.337(5) .
C19 N10 1.407(6) .
C19 C20 1.482(6) .
C20 N12 1.351(6) .
C20 C21 1.385(6) .
C21 C22 1.384(8) .
C21 H21 0.9500 .
C22 C23 1.369(9) .
C22 H22 0.9500 .
C23 C24 1.382(7) .
C23 H23 0.9500 .
C24 N12 1.342(6) .
C24 H24 0.9500 .
C25 C26 1.486(8) .
C25 H25A 0.9800 .
C25 H25B 0.9800 .
C25 H25C 0.9800 .
C26 O9 1.211(6) .
C26 C27 1.482(8) .
C27 H27A 0.9800 .
C27 H27B 0.9800 .
C27 H27C 0.9800 .
N1 Cu1 2.023(3) .
N2 N5 1.349(4) .
N2 Cu1 1.983(3) .
N3 N4 1.390(6) .
N3 H3A 0.8800 .
N4 H3B 0.8800 .
N5 Cu2 1.990(3) .
N6 Cu2 2.006(3) .
N7 Cu2 2.012(3) .
N8 N11 1.352(5) .
N8 Cu2 1.987(3) .
N9 N10 1.396(7) .
N9 H9A 0.8800 .
N10 H9B 0.8800 .
N11 Cu3 1.972(3) .
N12 Cu3 2.028(4) .
O1 Cl1 1.448(3) .
O2 Cl1 1.424(4) .
O3 Cl1 1.433(4) .
O4 Cl1 1.432(4) .
Cu1 N2 1.983(3) 2
Cu1 N1 2.023(3) 2
Cu3 N11 1.972(3) 2
Cu3 N12 2.028(4) 2
Cl2A O7A 1.398(7) .
Cl2A O6A 1.411(7) .
Cl2A O8A 1.413(7) .
Cl2A O5A 1.415(7) .
Cl2B O7B 1.404(8) .
Cl2B O8B 1.404(8) .
Cl2B O6B 1.414(8) .
Cl2B O5B 1.417(8) .

loop_
_geom_torsion_atom_site_label_1
_geom_torsion_atom_site_label_2
_geom_torsion_atom_site_label_3
_geom_torsion_atom_site_label_4
_geom_torsion
_geom_torsion_site_symmetry_4
N1 C1 C2 C3 -2.1(8) .
C1 C2 C3 C4 1.6(8) .
C2 C3 C4 C5 0.2(7) .
C3 C4 C5 N1 -1.7(7) .
C3 C4 C5 C6 178.2(4) .
N1 C5 C6 N2 -10.5(5) .
C4 C5 C6 N2 169.6(4) .
N1 C5 C6 N3 166.8(4) .
C4 C5 C6 N3 -13.1(6) .
N5 C7 C8 N6 -4.9(5) .
N4 C7 C8 N6 176.2(4) .
N5 C7 C8 C9 174.1(3) .
N4 C7 C8 C9 -4.8(6) .
N6 C8 C9 C10 0.7(6) .
C7 C8 C9 C10 -178.2(4) .
C8 C9 C10 C11 0.8(6) .
C9 C10 C11 C12 -1.7(6) .
C10 C11 C12 N6 1.1(6) .
N7 C13 C14 C15 -0.9(7) .
C13 C14 C15 C16 2.0(7) .
C14 C15 C16 C17 -1.4(7) .
C15 C16 C17 N7 -0.3(6) .
C15 C16 C17 C18 179.8(4) .
N7 C17 C18 N8 -12.9(5) .
C16 C17 C18 N8 167.0(4) .
N7 C17 C18 N9 167.4(4) .
C16 C17 C18 N9 -12.7(6) .
N11 C19 C20 N12 -12.2(5) .
N10 C19 C20 N12 167.3(4) .
N11 C19 C20 C21 166.5(4) .
N10 C19 C20 C21 -14.1(6) .
N12 C20 C21 C22 2.1(7) .
C19 C20 C21 C22 -176.5(4) .
C20 C21 C22 C23 -3.1(7) .
C21 C22 C23 C24 1.6(8) .
C22 C23 C24 N12 1.0(7) .
C2 C1 N1 C5 0.8(7) .
C2 C1 N1 Cu1 169.5(4) .
C4 C5 N1 C1 1.2(6) .
C6 C5 N1 C1 -178.7(4) .
C4 C5 N1 Cu1 -169.2(3) .
C6 C5 N1 Cu1 10.9(4) .
N3 C6 N2 N5 2.0(6) .
C5 C6 N2 N5 179.4(3) .
N3 C6 N2 Cu1 -172.6(3) .
C5 C6 N2 Cu1 4.8(4) .
N2 C6 N3 N4 -5.3(6) .
C5 C6 N3 N4 177.5(4) .
C6 N3 N4 C7 4.6(6) .
N5 C7 N4 N3 -0.9(6) .
C8 C7 N4 N3 177.8(4) .
N4 C7 N5 N2 -2.5(5) .
C8 C7 N5 N2 178.6(3) .
N4 C7 N5 Cu2 -175.2(3) .
C8 C7 N5 Cu2 6.0(4) .
C6 N2 N5 C7 2.0(5) .
Cu1 N2 N5 C7 176.1(3) .
C6 N2 N5 Cu2 173.9(3) .
Cu1 N2 N5 Cu2 -11.9(4) .
C11 C12 N6 C8 0.5(6) .
C11 C12 N6 Cu2 176.0(3) .
C9 C8 N6 C12 -1.4(6) .
C7 C8 N6 C12 177.7(3) .
C9 C8 N6 Cu2 -177.5(3) .
C7 C8 N6 Cu2 1.5(4) .
C14 C13 N7 C17 -0.8(6) .
C14 C13 N7 Cu2 168.4(3) .
C16 C17 N7 C13 1.4(6) .
C18 C17 N7 C13 -178.7(4) .
C16 C17 N7 Cu2 -169.2(3) .
C18 C17 N7 Cu2 10.7(4) .
N9 C18 N8 N11 -2.5(6) .
C17 C18 N8 N11 177.8(3) .
N9 C18 N8 Cu2 -171.5(3) .
C17 C18 N8 Cu2 8.8(4) .
N8 C18 N9 N10 -0.1(6) .
C17 C18 N9 N10 179.5(4) .
C18 N9 N10 C19 2.5(6) .
N11 C19 N10 N9 -2.5(6) .
C20 C19 N10 N9 178.1(4) .
N10 C19 N11 N8 0.0(6) .
C20 C19 N11 N8 179.4(3) .
N10 C19 N11 Cu3 -174.5(3) .
C20 C19 N11 Cu3 4.9(4) .
C18 N8 N11 C19 2.6(5) .
Cu2 N8 N11 C19 170.7(3) .
C18 N8 N11 Cu3 176.6(3) .
Cu2 N8 N11 Cu3 -15.3(4) .
C23 C24 N12 C20 -2.0(7) .
C23 C24 N12 Cu3 161.7(4) .
C21 C20 N12 C24 0.4(6) .
C19 C20 N12 C24 179.1(4) .
C21 C20 N12 Cu3 -165.5(3) .
C19 C20 N12 Cu3 13.1(4) .
C6 N2 Cu1 N2 140.3(3) 2
N5 N2 Cu1 N2 -34.2(2) 2
C6 N2 Cu1 N1 -100.2(3) 2
N5 N2 Cu1 N1 85.4(3) 2
C6 N2 Cu1 N1 0.8(3) .
N5 N2 Cu1 N1 -173.6(3) .
C1 N1 Cu1 N2 -175.9(4) .
C5 N1 Cu1 N2 -6.7(3) .
C1 N1 Cu1 N2 46.8(4) 2
C5 N1 Cu1 N2 -144.0(3) 2
C1 N1 Cu1 N1 -44.2(3) 2
C5 N1 Cu1 N1 125.0(3) 2
C18 N8 Cu2 N5 -120.9(3) .
N11 N8 Cu2 N5 70.5(3) .
C18 N8 Cu2 N6 132.0(3) .
N11 N8 Cu2 N6 -36.6(3) .
C18 N8 Cu2 N7 -2.6(3) .
N11 N8 Cu2 N7 -171.2(3) .
C7 N5 Cu2 N8 -123.9(3) .
N2 N5 Cu2 N8 63.7(3) .
C7 N5 Cu2 N6 -4.1(3) .
N2 N5 Cu2 N6 -176.4(3) .
C7 N5 Cu2 N7 130.6(3) .
N2 N5 Cu2 N7 -41.8(3) .
C12 N6 Cu2 N8 -35.2(4) .
C8 N6 Cu2 N8 140.4(3) .
C12 N6 Cu2 N5 -174.4(4) .
C8 N6 Cu2 N5 1.2(3) .
C12 N6 Cu2 N7 68.2(4) .
C8 N6 Cu2 N7 -116.1(3) .
C13 N7 Cu2 N8 -174.4(4) .
C17 N7 Cu2 N8 -4.7(3) .
C13 N7 Cu2 N5 -35.7(4) .
C17 N7 Cu2 N5 134.0(3) .
C13 N7 Cu2 N6 67.6(4) .
C17 N7 Cu2 N6 -122.7(3) .
C19 N11 Cu3 N11 141.5(3) 2
N8 N11 Cu3 N11 -32.8(2) 2
C19 N11 Cu3 N12 -99.0(3) 2
N8 N11 Cu3 N12 86.7(3) 2
C19 N11 Cu3 N12 1.6(3) .
N8 N11 Cu3 N12 -172.7(3) .
C24 N12 Cu3 N11 -172.9(4) .
C20 N12 Cu3 N11 -8.4(3) .
C24 N12 Cu3 N11 50.3(4) 2
C20 N12 Cu3 N11 -145.2(3) 2
C24 N12 Cu3 N12 -40.7(3) 2
C20 N12 Cu3 N12 123.9(3) 2
